data_2224709
loop_
_publ_author_name
'B\"uhler, Stefanie'
'Schollmeyer, Dieter'
'Hauser, Dominik'
'Albrecht, Wolfgang'
'Laufer, Stefan'

_publ_section_title
;<i>N</i>-{4-[4-(4-Fluorophenyl)-1-methyl-2-[(<i>R</i>)-methylsulfinyl]-1<i>H</i>-imidazol-5-yl]-2-pyridyl}acetamide
 dihydrate
;
_journal_coeditor_code NC2170
_journal_issue 1
_journal_name_full 'Acta Crystallographica Section E'
_journal_page_first o121
_journal_paper_doi 10.1107/S1600536809051873
_journal_volume 66
_journal_year 2010
_chemical_formula_iupac 'C18 H17 F N4 O2 S , 2H2 O'
_chemical_formula_moiety 'C18 H17 F N4 O2 S , 2H2 O'
_chemical_formula_sum 'C18 H21 F N4 O4 S'
_chemical_formula_weight 408.45
_chemical_name_systematic
;
<i>N</i>-{4-[4-(4-Fluorophenyl)-1-methyl-2-[(<i>R</i>)-methylsulfinyl]-
1<i>H</i>-imidazol-5-yl]-2-pyridyl}acetamide dihydrate
;
_space_group_IT_number 19
_symmetry_cell_setting orthorhombic
_symmetry_space_group_name_Hall 'P 2ac 2ab'
_symmetry_space_group_name_H-M 'P 21 21 21'
_atom_sites_solution_hydrogens geom
_atom_sites_solution_primary direct
_atom_sites_solution_secondary difmap
_audit_creation_method SHELXL-97
_cell_angle_alpha 90.00
_cell_angle_beta 90.00
_cell_angle_gamma 90.00
_cell_formula_units_Z 4
_cell_length_a 5.8178(2)
_cell_length_b 14.3233(5)
_cell_length_c 23.3694(9)
_cell_measurement_reflns_used 1669
_cell_measurement_temperature 193(2)
_cell_measurement_theta_max 23.5
_cell_measurement_theta_min 2.9
_cell_volume 1947.37(12)
_computing_cell_refinement 'SAINT (Bruker, 2006)'
_computing_data_collection 'APEX2 (Bruker, 2006)'
_computing_data_reduction 'SAINT (Bruker, 2006)'
_computing_molecular_graphics 'PLATON (Spek, 2009)'
_computing_publication_material 'PLATON (Spek, 2009)'
_computing_structure_refinement 'SHELXL97 (Sheldrick, 2008)'
_computing_structure_solution 'SIR-97 (Altomare <i>et al.</i>,  1999)'
_diffrn_ambient_temperature 193(2)
_diffrn_measured_fraction_theta_full 0.995
_diffrn_measured_fraction_theta_max 0.995
_diffrn_measurement_device '\k-geometry diffractometer'
_diffrn_measurement_device_type 'Bruker SMART APEXII'
_diffrn_measurement_method 'CCD scan'
_diffrn_radiation_monochromator graphite
_diffrn_radiation_type MoK\a
_diffrn_radiation_wavelength 0.71069
_diffrn_reflns_av_R_equivalents 0.0886
_diffrn_reflns_av_sigmaI/netI 0.1274
_diffrn_reflns_limit_h_max 7
_diffrn_reflns_limit_h_min -7
_diffrn_reflns_limit_k_max 15
_diffrn_reflns_limit_k_min -18
_diffrn_reflns_limit_l_max 30
_diffrn_reflns_limit_l_min -24
_diffrn_reflns_number 10703
_diffrn_reflns_theta_full 27.87
_diffrn_reflns_theta_max 27.87
_diffrn_reflns_theta_min 1.74
_exptl_absorpt_coefficient_mu 0.208
_exptl_absorpt_correction_T_max 0.9795
_exptl_absorpt_correction_T_min 0.9032
_exptl_absorpt_correction_type none
_exptl_crystal_colour colourless
_exptl_crystal_density_diffrn 1.393
_exptl_crystal_density_method 'not measured'
_exptl_crystal_description needle
_exptl_crystal_F_000 856
_exptl_crystal_size_max 0.50
_exptl_crystal_size_mid 0.10
_exptl_crystal_size_min 0.10
_refine_diff_density_max 0.271
_refine_diff_density_min -0.295
_refine_ls_abs_structure_details 'Flack (1983), 1949 Friedel pairs'
_refine_ls_abs_structure_Flack -0.08(11)
_refine_ls_extinction_method none
_refine_ls_goodness_of_fit_ref 0.838
_refine_ls_hydrogen_treatment constr
_refine_ls_matrix_type full
_refine_ls_number_parameters 256
_refine_ls_number_reflns 4628
_refine_ls_number_restraints 0
_refine_ls_restrained_S_all 0.838
_refine_ls_R_factor_all 0.0963
_refine_ls_R_factor_gt 0.0459
_refine_ls_shift/su_max 0.001
_refine_ls_shift/su_mean 0.000
_refine_ls_structure_factor_coef Fsqd
_refine_ls_weighting_details 'calc w=1/[\s^2^(Fo^2^)+(0.0293P)^2^+0.0000P] where P=(Fo^2^+2Fc^2^)/3'
_refine_ls_weighting_scheme calc
_refine_ls_wR_factor_gt 0.0842
_refine_ls_wR_factor_ref 0.0994
_reflns_number_gt 2634
_reflns_number_total 4628
_reflns_threshold_expression I>2\s(I)
_cod_data_source_file nc2170.cif
_cod_data_source_block I
_cod_database_code 2224709
_cod_database_fobs_code 2224709

loop_
_symmetry_equiv_pos_as_xyz
'x, y, z'
'-x+1/2, -y, z+1/2'
'x+1/2, -y+1/2, -z'
'-x, y+1/2, -z+1/2'

loop_
_atom_site_type_symbol
_atom_site_label
_atom_site_fract_x
_atom_site_fract_y
_atom_site_fract_z
_atom_site_U_iso_or_equiv
_atom_site_adp_type
_atom_site_calc_flag
_atom_site_refinement_flags
_atom_site_occupancy
_atom_site_disorder_assembly
_atom_site_disorder_group
C C1 -0.0028(5) 0.38294(18) 0.67677(10) 0.0247(6) Uani d . 1 . .
N N2 0.0086(5) 0.38684(16) 0.73573(9) 0.0301(6) Uani d . 1 . .
C C3 0.1670(5) 0.44957(18) 0.74681(10) 0.0299(7) Uani d . 1 . .
N N4 0.2625(4) 0.48701(15) 0.69850(7) 0.0276(5) Uani d . 1 . .
C C5 0.1496(5) 0.44518(18) 0.65318(10) 0.0244(6) Uani d . 1 . .
C C6 -0.1622(5) 0.31718(18) 0.64897(11) 0.0265(7) Uani d . 1 . .
C C7 -0.1212(6) 0.2827(2) 0.59361(11) 0.0334(7) Uani d . 1 . .
H H7 0.0139 0.3008 0.5736 0.040 Uiso calc R 1 . .
C C8 -0.2761(6) 0.2227(2) 0.56802(13) 0.0406(8) Uani d . 1 . .
H H8 -0.2504 0.2003 0.5303 0.049 Uiso calc R 1 . .
C C9 -0.4667(6) 0.1961(2) 0.59797(14) 0.0428(9) Uani d . 1 . .
C C10 -0.5117(6) 0.2250(2) 0.65250(13) 0.0391(8) Uani d . 1 . .
H H10 -0.6438 0.2036 0.6725 0.047 Uiso calc R 1 . .
C C11 -0.3591(5) 0.2864(2) 0.67776(12) 0.0326(7) Uani d . 1 . .
H H11 -0.3885 0.3082 0.7154 0.039 Uiso calc R 1 . .
F F13 -0.6195(4) 0.13680(13) 0.57211(9) 0.0687(6) Uani d . 1 . .
S S14 0.25518(17) 0.48524(5) 0.81652(3) 0.0404(2) Uani d . 1 . .
O O15 0.3625(4) 0.40219(16) 0.84497(7) 0.0490(6) Uani d . 1 . .
C C16 -0.0249(7) 0.4982(3) 0.84489(11) 0.0636(12) Uani d . 1 . .
H H16C -0.0151 0.5104 0.8861 0.095 Uiso calc R 1 . .
H H16B -0.1127 0.4408 0.8383 0.095 Uiso calc R 1 . .
H H16A -0.1020 0.5506 0.8260 0.095 Uiso calc R 1 . .
C C17 0.4374(6) 0.5604(2) 0.69480(12) 0.0439(9) Uani d . 1 . .
H H17A 0.4180 0.6041 0.7267 0.066 Uiso calc R 1 . .
H H17B 0.4205 0.5940 0.6585 0.066 Uiso calc R 1 . .
H H17C 0.5906 0.5321 0.6967 0.066 Uiso calc R 1 . .
C C18 0.2057(5) 0.47072(17) 0.59317(9) 0.0244(6) Uani d . 1 . .
C C19 0.4114(5) 0.44302(19) 0.56902(11) 0.0285(7) Uani d . 1 . .
H H19 0.5209 0.4092 0.5909 0.034 Uiso calc R 1 . .
C C20 0.4555(6) 0.4653(2) 0.51252(11) 0.0331(7) Uani d . 1 . .
H H20 0.5962 0.4448 0.4961 0.040 Uiso calc R 1 . .
N N21 0.3106(4) 0.51404(17) 0.47977(8) 0.0294(6) Uani d . 1 . .
C C22 0.1152(5) 0.54307(19) 0.50371(11) 0.0262(7) Uani d . 1 . .
C C23 0.0530(5) 0.52212(19) 0.56027(10) 0.0264(6) Uani d . 1 . .
H H23 -0.0896 0.5426 0.5756 0.032 Uiso calc R 1 . .
N N24 -0.0213(4) 0.59582(16) 0.46634(9) 0.0314(6) Uani d . 1 . .
H H24 0.0221 0.5970 0.4291 0.047 Uiso d R 1 . .
C C25 -0.1937(6) 0.65639(19) 0.47982(12) 0.0327(7) Uani d . 1 . .
O O26 -0.2713(4) 0.66543(13) 0.52821(8) 0.0405(5) Uani d . 1 . .
C C27 -0.2867(7) 0.7123(2) 0.43046(12) 0.0530(10) Uani d . 1 . .
H H27A -0.2501 0.7784 0.4361 0.080 Uiso calc R 1 . .
H H27C -0.4538 0.7044 0.4284 0.080 Uiso calc R 1 . .
H H27B -0.2166 0.6904 0.3948 0.080 Uiso calc R 1 . .
O O1L 0.2647(6) 0.21319(16) 0.85452(9) 0.0726(8) Uani d . 1 . .
H H1L 0.2717 0.2057 0.8945 0.109 Uiso d R 1 . .
H H2L 0.2448 0.2723 0.8557 0.109 Uiso d R 1 . .
O O2L 0.0400(5) 0.16661(18) 0.75536(11) 0.0795(9) Uani d . 1 . .
H H3L 0.1051 0.1806 0.7863 0.119 Uiso d R 1 . .
H H4L -0.0357 0.2127 0.7435 0.119 Uiso d R 1 . .

loop_
_atom_site_aniso_label
_atom_site_aniso_U_11
_atom_site_aniso_U_22
_atom_site_aniso_U_33
_atom_site_aniso_U_12
_atom_site_aniso_U_13
_atom_site_aniso_U_23
C1 0.0296(16) 0.0238(15) 0.0207(13) 0.0027(13) -0.0021(14) 0.0000(11)
N2 0.0400(16) 0.0291(14) 0.0211(11) -0.0024(12) -0.0021(12) 0.0038(10)
C3 0.0408(19) 0.0302(15) 0.0186(13) -0.0020(14) -0.0058(14) 0.0009(11)
N4 0.0324(13) 0.0299(12) 0.0206(10) -0.0038(13) -0.0037(12) 0.0004(9)
C5 0.0266(17) 0.0261(14) 0.0206(13) 0.0042(13) -0.0028(13) 0.0002(11)
C6 0.0312(19) 0.0238(14) 0.0245(13) 0.0029(13) -0.0061(14) 0.0038(11)
C7 0.0332(18) 0.0328(17) 0.0341(16) 0.0031(16) -0.0017(15) -0.0034(13)
C8 0.044(2) 0.0349(17) 0.0434(16) 0.0021(19) -0.0093(19) -0.0141(14)
C9 0.036(2) 0.0325(19) 0.060(2) -0.0051(17) -0.0175(19) -0.0050(16)
C10 0.0320(19) 0.0342(18) 0.0512(19) -0.0045(16) -0.0054(17) 0.0131(15)
C11 0.0333(18) 0.0325(17) 0.0318(15) 0.0013(15) -0.0020(15) 0.0071(13)
F13 0.0562(14) 0.0548(13) 0.0950(15) -0.0195(12) -0.0165(14) -0.0227(12)
S14 0.0586(5) 0.0411(4) 0.0215(3) -0.0017(5) -0.0099(4) -0.0032(3)
O15 0.0636(17) 0.0592(15) 0.0243(10) 0.0236(14) -0.0124(11) -0.0030(10)
C16 0.072(3) 0.091(3) 0.0272(15) 0.030(3) -0.0050(18) -0.0117(18)
C17 0.048(2) 0.046(2) 0.0385(17) -0.0163(17) -0.0022(17) 0.0006(14)
C18 0.0316(18) 0.0237(14) 0.0180(12) -0.0032(14) -0.0011(12) -0.0002(10)
C19 0.0288(17) 0.0322(17) 0.0243(14) 0.0034(14) -0.0031(14) 0.0050(12)
C20 0.0310(18) 0.040(2) 0.0288(15) 0.0034(15) 0.0038(14) 0.0011(13)
N21 0.0311(15) 0.0318(13) 0.0254(11) 0.0066(12) 0.0012(11) 0.0013(10)
C22 0.0313(18) 0.0258(16) 0.0214(13) -0.0029(14) -0.0005(13) -0.0007(11)
C23 0.0289(17) 0.0288(16) 0.0214(13) 0.0013(14) 0.0018(12) -0.0020(12)
N24 0.0385(16) 0.0373(15) 0.0185(11) 0.0101(14) 0.0004(12) 0.0032(10)
C25 0.037(2) 0.0295(16) 0.0318(15) 0.0049(15) -0.0035(15) -0.0010(12)
O26 0.0463(14) 0.0462(12) 0.0289(10) 0.0108(13) 0.0015(12) -0.0037(9)
C27 0.065(3) 0.052(2) 0.0415(17) 0.026(2) -0.006(2) 0.0082(15)
O1L 0.105(2) 0.0615(16) 0.0516(13) 0.0245(19) 0.0045(17) -0.0070(12)
O2L 0.086(2) 0.0676(18) 0.0850(18) -0.0002(17) -0.0200(19) 0.0271(15)

loop_
_atom_type_symbol
_atom_type_description
_atom_type_scat_dispersion_real
_atom_type_scat_dispersion_imag
_atom_type_scat_source
C C 0.0033 0.0016 'International Tables Vol C Tables 4.2.6.8 and 6.1.1.4'
H H 0.0000 0.0000 'International Tables Vol C Tables 4.2.6.8 and 6.1.1.4'
N N 0.0061 0.0033 'International Tables Vol C Tables 4.2.6.8 and 6.1.1.4'
O O 0.0106 0.0060 'International Tables Vol C Tables 4.2.6.8 and 6.1.1.4'
S S 0.1246 0.1234 'International Tables Vol C Tables 4.2.6.8 and 6.1.1.4'
F F 0.0171 0.0103 'International Tables Vol C Tables 4.2.6.8 and 6.1.1.4'

loop_
_geom_angle_atom_site_label_1
_geom_angle_atom_site_label_2
_geom_angle_atom_site_label_3
_geom_angle_site_symmetry_1
_geom_angle_site_symmetry_3
_geom_angle
_geom_angle_publ_flag
C5 C1 N2 . . 110.1(2) ?
C5 C1 C6 . . 130.1(2) ?
N2 C1 C6 . . 119.8(2) ?
C3 N2 C1 . . 105.0(2) ?
N2 C3 N4 . . 113.0(2) ?
N2 C3 S14 . . 125.3(2) ?
N4 C3 S14 . . 121.7(2) ?
C3 N4 C5 . . 105.6(2) ?
C3 N4 C17 . . 127.7(2) ?
C5 N4 C17 . . 126.5(2) ?
C1 C5 N4 . . 106.3(2) ?
C1 C5 C18 . . 132.9(2) ?
N4 C5 C18 . . 120.8(2) ?
C11 C6 C7 . . 118.1(3) ?
C11 C6 C1 . . 120.3(2) ?
C7 C6 C1 . . 121.6(3) ?
C8 C7 C6 . . 120.4(3) ?
C8 C7 H7 . . 119.8 ?
C6 C7 H7 . . 119.8 ?
C9 C8 C7 . . 118.8(3) ?
C9 C8 H8 . . 120.6 ?
C7 C8 H8 . . 120.6 ?
C10 C9 C8 . . 123.4(3) ?
C10 C9 F13 . . 118.4(3) ?
C8 C9 F13 . . 118.3(3) ?
C9 C10 C11 . . 117.9(3) ?
C9 C10 H10 . . 121.0 ?
C11 C10 H10 . . 121.0 ?
C10 C11 C6 . . 121.4(3) ?
C10 C11 H11 . . 119.3 ?
C6 C11 H11 . . 119.3 ?
O15 S14 C16 . . 107.50(16) ?
O15 S14 C3 . . 107.32(12) ?
C16 S14 C3 . . 96.18(15) ?
S14 C16 H16C . . 109.5 ?
S14 C16 H16B . . 109.5 ?
H16C C16 H16B . . 109.5 ?
S14 C16 H16A . . 109.5 ?
H16C C16 H16A . . 109.5 ?
H16B C16 H16A . . 109.5 ?
N4 C17 H17A . . 109.5 ?
N4 C17 H17B . . 109.5 ?
H17A C17 H17B . . 109.5 ?
N4 C17 H17C . . 109.5 ?
H17A C17 H17C . . 109.5 ?
H17B C17 H17C . . 109.5 ?
C19 C18 C23 . . 118.7(2) ?
C19 C18 C5 . . 120.3(2) ?
C23 C18 C5 . . 120.9(2) ?
C18 C19 C20 . . 119.0(3) ?
C18 C19 H19 . . 120.5 ?
C20 C19 H19 . . 120.5 ?
N21 C20 C19 . . 123.4(3) ?
N21 C20 H20 . . 118.3 ?
C19 C20 H20 . . 118.3 ?
C22 N21 C20 . . 117.4(2) ?
N21 C22 N24 . . 112.9(2) ?
N21 C22 C23 . . 123.3(3) ?
N24 C22 C23 . . 123.8(3) ?
C18 C23 C22 . . 118.1(3) ?
C18 C23 H23 . . 121.0 ?
C22 C23 H23 . . 121.0 ?
C25 N24 C22 . . 128.0(2) ?
C25 N24 H24 . . 114.5 ?
C22 N24 H24 . . 116.8 ?
O26 C25 N24 . . 123.5(2) ?
O26 C25 C27 . . 121.3(3) ?
N24 C25 C27 . . 115.2(3) ?
C25 C27 H27A . . 109.5 ?
C25 C27 H27C . . 109.5 ?
H27A C27 H27C . . 109.5 ?
C25 C27 H27B . . 109.5 ?
H27A C27 H27B . . 109.5 ?
H27C C27 H27B . . 109.5 ?
H1L O1L H2L . . 94.9 ?
H3L O2L H4L . . 109.5 ?

loop_
_geom_bond_atom_site_label_1
_geom_bond_atom_site_label_2
_geom_bond_site_symmetry_2
_geom_bond_distance
_geom_bond_publ_flag
C1 C5 . 1.373(4) ?
C1 N2 . 1.380(3) ?
C1 C6 . 1.473(4) ?
N2 C3 . 1.313(4) ?
C3 N4 . 1.368(3) ?
C3 S14 . 1.783(3) ?
N4 C5 . 1.383(3) ?
N4 C17 . 1.465(4) ?
C5 C18 . 1.485(3) ?
C6 C11 . 1.400(4) ?
C6 C7 . 1.405(4) ?
C7 C8 . 1.382(4) ?
C7 H7 . 0.9500 ?
C8 C9 . 1.365(5) ?
C8 H8 . 0.9500 ?
C9 C10 . 1.365(4) ?
C9 F13 . 1.370(4) ?
C10 C11 . 1.382(4) ?
C10 H10 . 0.9500 ?
C11 H11 . 0.9500 ?
S14 O15 . 1.499(2) ?
S14 C16 . 1.769(4) ?
C16 H16C . 0.9800 ?
C16 H16B . 0.9800 ?
C16 H16A . 0.9800 ?
C17 H17A . 0.9800 ?
C17 H17B . 0.9800 ?
C17 H17C . 0.9800 ?
C18 C19 . 1.381(4) ?
C18 C23 . 1.386(4) ?
C19 C20 . 1.382(3) ?
C19 H19 . 0.9500 ?
C20 N21 . 1.336(3) ?
C20 H20 . 0.9500 ?
N21 C22 . 1.333(3) ?
C22 N24 . 1.402(3) ?
C22 C23 . 1.403(3) ?
C23 H23 . 0.9500 ?
N24 C25 . 1.363(4) ?
N24 H24 . 0.9072 ?
C25 O26 . 1.224(3) ?
C25 C27 . 1.505(4) ?
C27 H27A . 0.9800 ?
C27 H27C . 0.9800 ?
C27 H27B . 0.9800 ?
O1L H1L . 0.9410 ?
O1L H2L . 0.8545 ?
O2L H3L . 0.8400 ?
O2L H4L . 0.8400 ?

loop_
_geom_hbond_atom_site_label_D
_geom_hbond_atom_site_label_H
_geom_hbond_atom_site_label_A
_geom_hbond_site_symmetry_A
_geom_hbond_distance_DH
_geom_hbond_distance_HA
_geom_hbond_distance_DA
_geom_hbond_angle_DHA
N24 H24 O15 2_564 0.91 2.08 2.983(3) 177
O1L H2L O15 . 0.85 2.00 2.775(3) 151
O1L H1L O26 4_546 0.94 1.90 2.825(3) 169
O2L H3L O1L . 0.84 1.90 2.743(4) 177
O2L H4L N2 . 0.84 2.51 3.193(3) 138

loop_
_geom_torsion_atom_site_label_1
_geom_torsion_atom_site_label_2
_geom_torsion_atom_site_label_3
_geom_torsion_atom_site_label_4
_geom_torsion_site_symmetry_1
_geom_torsion_site_symmetry_2
_geom_torsion_site_symmetry_3
_geom_torsion_site_symmetry_4
_geom_torsion
_geom_torsion_publ_flag
C5 C1 N2 C3 . . . . -0.7(3) ?
C6 C1 N2 C3 . . . . 178.7(3) ?
C1 N2 C3 N4 . . . . -0.4(3) ?
C1 N2 C3 S14 . . . . 179.4(2) ?
N2 C3 N4 C5 . . . . 1.4(3) ?
S14 C3 N4 C5 . . . . -178.5(2) ?
N2 C3 N4 C17 . . . . 177.9(3) ?
S14 C3 N4 C17 . . . . -2.0(4) ?
N2 C1 C5 N4 . . . . 1.5(3) ?
C6 C1 C5 N4 . . . . -177.8(3) ?
N2 C1 C5 C18 . . . . -178.9(3) ?
C6 C1 C5 C18 . . . . 1.8(5) ?
C3 N4 C5 C1 . . . . -1.7(3) ?
C17 N4 C5 C1 . . . . -178.2(3) ?
C3 N4 C5 C18 . . . . 178.7(2) ?
C17 N4 C5 C18 . . . . 2.1(4) ?
C5 C1 C6 C11 . . . . -155.5(3) ?
N2 C1 C6 C11 . . . . 25.2(4) ?
C5 C1 C6 C7 . . . . 25.2(5) ?
N2 C1 C6 C7 . . . . -154.0(3) ?
C11 C6 C7 C8 . . . . 2.1(4) ?
C1 C6 C7 C8 . . . . -178.6(3) ?
C6 C7 C8 C9 . . . . -1.3(4) ?
C7 C8 C9 C10 . . . . -0.8(5) ?
C7 C8 C9 F13 . . . . 179.8(3) ?
C8 C9 C10 C11 . . . . 2.0(5) ?
F13 C9 C10 C11 . . . . -178.6(3) ?
C9 C10 C11 C6 . . . . -1.1(4) ?
C7 C6 C11 C10 . . . . -0.9(4) ?
C1 C6 C11 C10 . . . . 179.8(3) ?
N2 C3 S14 O15 . . . . 64.5(3) ?
N4 C3 S14 O15 . . . . -115.7(2) ?
N2 C3 S14 C16 . . . . -46.0(3) ?
N4 C3 S14 C16 . . . . 133.8(3) ?
C1 C5 C18 C19 . . . . -107.8(4) ?
N4 C5 C18 C19 . . . . 71.7(3) ?
C1 C5 C18 C23 . . . . 71.8(4) ?
N4 C5 C18 C23 . . . . -108.7(3) ?
C23 C18 C19 C20 . . . . -1.7(4) ?
C5 C18 C19 C20 . . . . 177.9(3) ?
C18 C19 C20 N21 . . . . 1.2(4) ?
C19 C20 N21 C22 . . . . 0.8(4) ?
C20 N21 C22 N24 . . . . 178.2(2) ?
C20 N21 C22 C23 . . . . -2.3(4) ?
C19 C18 C23 C22 . . . . 0.3(4) ?
C5 C18 C23 C22 . . . . -179.3(2) ?
N21 C22 C23 C18 . . . . 1.8(4) ?
N24 C22 C23 C18 . . . . -178.8(3) ?
N21 C22 N24 C25 . . . . -160.2(3) ?
C23 C22 N24 C25 . . . . 20.3(4) ?
C22 N24 C25 O26 . . . . -8.5(5) ?
C22 N24 C25 C27 . . . . 172.0(3) ?
